data_2234471
loop_
_publ_author_name
'Shirvan, Sadif A.'
'Haydari Dezfuli, Sara'

_publ_section_title
;
 <i>catena</i>-Poly[[bis(pyridine-3-carboxylic
 acid-\k<i>N</i>)mercury(II)]-di-\m-chlorido]
;
_journal_coeditor_code XU5491
_journal_issue 4
_journal_name_full 'Acta Crystallographica Section E'
_journal_page_first m516
_journal_paper_doi 10.1107/S1600536812012986
_journal_volume 68
_journal_year 2012
_chemical_formula_iupac '[Hg Cl2 (C6 H5 N O2)2]'
_chemical_formula_moiety 'C12 H10 Cl2 Hg N2 O4'
_chemical_formula_sum 'C12 H10 Cl2 Hg N2 O4'
_chemical_formula_weight 517.71
_chemical_name_systematic
;
<i>catena</i>-Poly[[bis(pyridine-3-carboxylic
acid-\k<i>N</i>)mercury(II)]-di-\m-chlorido]
;
_space_group_IT_number 2
_symmetry_cell_setting triclinic
_symmetry_space_group_name_Hall '-P 1'
_symmetry_space_group_name_H-M 'P -1'
_atom_sites_solution_hydrogens geom
_atom_sites_solution_primary direct
_atom_sites_solution_secondary difmap
_audit_creation_method SHELXL-97
_cell_angle_alpha 98.001(10)
_cell_angle_beta 95.315(11)
_cell_angle_gamma 92.963(11)
_cell_formula_units_Z 1
_cell_length_a 3.8298(5)
_cell_length_b 6.5626(9)
_cell_length_c 14.5831(18)
_cell_measurement_reflns_used 1010
_cell_measurement_temperature 298(2)
_cell_measurement_theta_max 29.21
_cell_measurement_theta_min 2.84
_cell_volume 360.62(8)
_computing_cell_refinement 'SAINT (Bruker, 2007)'
_computing_data_collection 'SMART (Bruker, 2007)'
_computing_data_reduction 'SAINT (Bruker, 2007)'
_computing_molecular_graphics 'ORTEP-3 for Windows (Farrugia, 1997)'
_computing_publication_material 'WinGX (Farrugia, 1999)'
_computing_structure_refinement 'SHELXL97 (Sheldrick, 2008)'
_computing_structure_solution 'SHELXS97 (Sheldrick, 2008)'
_diffrn_ambient_temperature 298(2)
_diffrn_measured_fraction_theta_full 0.984
_diffrn_measured_fraction_theta_max 0.984
_diffrn_measurement_device_type 'Bruker SMART 1000 CCD area-detector'
_diffrn_measurement_method '\f and \w scans'
_diffrn_radiation_monochromator graphite
_diffrn_radiation_source 'fine-focus sealed tube'
_diffrn_radiation_type MoK\a
_diffrn_radiation_wavelength 0.71073
_diffrn_reflns_av_R_equivalents 0.0777
_diffrn_reflns_av_sigmaI/netI 0.0546
_diffrn_reflns_limit_h_max 5
_diffrn_reflns_limit_h_min -4
_diffrn_reflns_limit_k_max 8
_diffrn_reflns_limit_k_min -8
_diffrn_reflns_limit_l_max 19
_diffrn_reflns_limit_l_min -19
_diffrn_reflns_number 4417
_diffrn_reflns_theta_full 29.21
_diffrn_reflns_theta_max 29.21
_diffrn_reflns_theta_min 2.84
_diffrn_standards_number 0
_exptl_absorpt_coefficient_mu 11.056
_exptl_absorpt_correction_T_max 0.5232
_exptl_absorpt_correction_T_min 0.2928
_exptl_absorpt_correction_type multi-scan
_exptl_absorpt_process_details '(SADABS; Bruker, 2001)'
_exptl_crystal_colour colorless
_exptl_crystal_density_diffrn 2.384
_exptl_crystal_density_method 'not measured'
_exptl_crystal_description needle
_exptl_crystal_F_000 242
_exptl_crystal_size_max 0.20
_exptl_crystal_size_mid 0.10
_exptl_crystal_size_min 0.05
_refine_diff_density_max 1.020
_refine_diff_density_min -1.224
_refine_ls_extinction_method none
_refine_ls_goodness_of_fit_ref 0.833
_refine_ls_hydrogen_treatment constr
_refine_ls_matrix_type full
_refine_ls_number_parameters 98
_refine_ls_number_reflns 1917
_refine_ls_number_restraints 0
_refine_ls_restrained_S_all 0.833
_refine_ls_R_factor_all 0.0319
_refine_ls_R_factor_gt 0.0318
_refine_ls_shift/su_max 0.015
_refine_ls_shift/su_mean 0.091
_refine_ls_structure_factor_coef Fsqd
_refine_ls_weighting_details 'calc w=1/[\s^2^(Fo^2^)+(0.0827P)^2^+0.0000P] where P=(Fo^2^+2Fc^2^)/3'
_refine_ls_weighting_scheme calc
_refine_ls_wR_factor_gt 0.0811
_refine_ls_wR_factor_ref 0.0816
_reflns_number_gt 1913
_reflns_number_total 1917
_reflns_threshold_expression I>2sigma(I)
_cod_data_source_file xu5491.cif
_cod_data_source_block I
_cod_database_code 2234471
_cod_database_fobs_code 2234471

loop_
_symmetry_equiv_pos_as_xyz
'x, y, z'
'-x, -y, -z'

loop_
_atom_site_type_symbol
_atom_site_label
_atom_site_fract_x
_atom_site_fract_y
_atom_site_fract_z
_atom_site_U_iso_or_equiv
_atom_site_adp_type
_atom_site_calc_flag
_atom_site_refinement_flags
_atom_site_occupancy
_atom_site_symmetry_multiplicity
C C1 0.5737(16) 0.5901(8) 0.3289(4) 0.0441(10) Uani d . 1 1
H H1 0.6553 0.5307 0.3805 0.053 Uiso calc R 1 1
C C2 0.5746(17) 0.4781(8) 0.2408(4) 0.0471(11) Uani d . 1 1
H H2 0.6561 0.3463 0.2338 0.057 Uiso calc R 1 1
C C3 0.4531(16) 0.5643(8) 0.1635(4) 0.0444(10) Uani d . 1 1
H H3 0.4528 0.4926 0.1038 0.053 Uiso calc R 1 1
C C4 0.3308(14) 0.7624(7) 0.1775(3) 0.0376(8) Uani d . 1 1
C C5 0.1917(15) 0.8656(8) 0.0996(3) 0.0419(9) Uani d . 1 1
C C6 0.3410(14) 0.8644(7) 0.2680(3) 0.0385(8) Uani d . 1 1
H H6 0.2618 0.9966 0.2770 0.046 Uiso calc R 1 1
N N1 0.4590(13) 0.7817(7) 0.3425(3) 0.0410(8) Uani d . 1 1
O O1 0.0639(17) 1.0378(8) 0.1165(3) 0.0595(12) Uani d . 1 1
O O2 0.2082(19) 0.7727(9) 0.0170(3) 0.0648(14) Uani d . 1 1
H H2A 0.1115 0.8387 -0.0208 0.097 Uiso calc R 1 1
Cl Cl1 0.9257(3) 0.77277(19) 0.56211(9) 0.0418(2) Uani d . 1 1
Hg Hg1 0.5000 1.0000 0.5000 0.03700(10) Uani d S 1 2

loop_
_atom_site_aniso_label
_atom_site_aniso_U_11
_atom_site_aniso_U_22
_atom_site_aniso_U_33
_atom_site_aniso_U_12
_atom_site_aniso_U_13
_atom_site_aniso_U_23
C1 0.047(3) 0.041(2) 0.047(2) 0.0095(19) -0.0002(19) 0.0179(18)
C2 0.055(3) 0.035(2) 0.053(3) 0.0128(19) 0.002(2) 0.0103(18)
C3 0.051(3) 0.039(2) 0.044(2) 0.0099(19) 0.0038(19) 0.0065(16)
C4 0.040(2) 0.0376(19) 0.0365(19) 0.0052(16) 0.0025(15) 0.0083(15)
C5 0.048(3) 0.042(2) 0.037(2) 0.0091(19) -0.0016(17) 0.0081(16)
C6 0.046(2) 0.0380(19) 0.0340(19) 0.0129(17) 0.0010(16) 0.0103(15)
N1 0.047(2) 0.0413(19) 0.0361(17) 0.0116(17) -0.0005(15) 0.0119(14)
O1 0.085(4) 0.054(2) 0.0421(19) 0.032(2) 0.000(2) 0.0115(16)
O2 0.098(4) 0.064(3) 0.0336(18) 0.033(3) -0.001(2) 0.0055(16)
Cl1 0.0408(5) 0.0432(5) 0.0452(5) 0.0145(4) 0.0031(4) 0.0164(4)
Hg1 0.03475(14) 0.04550(15) 0.03275(13) 0.01720(9) 0.00034(8) 0.00937(8)

loop_
_atom_type_symbol
_atom_type_description
_atom_type_scat_dispersion_real
_atom_type_scat_dispersion_imag
_atom_type_scat_source
C C 0.0033 0.0016 'International Tables Vol C Tables 4.2.6.8 and 6.1.1.4'
H H 0.0000 0.0000 'International Tables Vol C Tables 4.2.6.8 and 6.1.1.4'
N N 0.0061 0.0033 'International Tables Vol C Tables 4.2.6.8 and 6.1.1.4'
O O 0.0106 0.0060 'International Tables Vol C Tables 4.2.6.8 and 6.1.1.4'
Cl Cl 0.1484 0.1585 'International Tables Vol C Tables 4.2.6.8 and 6.1.1.4'
Hg Hg -2.3894 9.2266 'International Tables Vol C Tables 4.2.6.8 and 6.1.1.4'

loop_
_geom_angle_atom_site_label_1
_geom_angle_atom_site_label_2
_geom_angle_atom_site_label_3
_geom_angle_site_symmetry_1
_geom_angle_site_symmetry_3
_geom_angle
N1 C1 C2 . . 122.4(5)
N1 C1 H1 . . 118.8
C2 C1 H1 . . 118.8
C3 C2 C1 . . 119.4(5)
C3 C2 H2 . . 120.3
C1 C2 H2 . . 120.3
C2 C3 C4 . . 118.2(5)
C2 C3 H3 . . 120.9
C4 C3 H3 . . 120.9
C3 C4 C6 . . 118.7(5)
C3 C4 C5 . . 122.1(4)
C6 C4 C5 . . 119.2(5)
O1 C5 O2 . . 123.2(5)
O1 C5 C4 . . 119.4(5)
O2 C5 C4 . . 117.4(5)
N1 C6 C4 . . 123.1(5)
N1 C6 H6 . . 118.4
C4 C6 H6 . . 118.5
C6 N1 C1 . . 118.1(5)
C6 N1 Hg1 . . 118.5(3)
C1 N1 Hg1 . . 123.2(3)
C5 O2 H2A . . 109.5
Hg1 Cl1 Hg1 . 1_655 91.31(4)
Cl1 Hg1 Cl1 . 2_676 180.0000(10)
Cl1 Hg1 N1 . 2_676 89.75(11)
Cl1 Hg1 N1 2_676 2_676 90.25(11)
Cl1 Hg1 N1 . . 90.25(11)
Cl1 Hg1 N1 2_676 . 89.75(11)
N1 Hg1 N1 2_676 . 180.0000(10)
Cl1 Hg1 Cl1 . 1_455 91.31(4)
Cl1 Hg1 Cl1 2_676 1_455 88.69(4)
N1 Hg1 Cl1 2_676 1_455 85.85(11)
N1 Hg1 Cl1 . 1_455 94.15(11)
Cl1 Hg1 Cl1 . 2_776 88.69(4)
Cl1 Hg1 Cl1 2_676 2_776 91.31(4)
N1 Hg1 Cl1 2_676 2_776 94.15(11)
N1 Hg1 Cl1 . 2_776 85.85(11)
Cl1 Hg1 Cl1 1_455 2_776 180.0

loop_
_geom_bond_atom_site_label_1
_geom_bond_atom_site_label_2
_geom_bond_site_symmetry_2
_geom_bond_distance
_geom_bond_publ_flag
C1 N1 . 1.348(7) ?
C1 C2 . 1.390(8) ?
C1 H1 . 0.9300 ?
C2 C3 . 1.384(8) ?
C2 H2 . 0.9300 ?
C3 C4 . 1.399(7) ?
C3 H3 . 0.9300 ?
C4 C6 . 1.390(6) ?
C4 C5 . 1.474(7) ?
C5 O1 . 1.257(7) ?
C5 O2 . 1.281(7) ?
C6 N1 . 1.334(6) ?
C6 H6 . 0.9300 ?
N1 Hg1 . 2.519(4) ?
O2 H2A . 0.8200 ?
Hg1 Cl1 . 2.4608(13) y
Hg1 Cl1 1_455 2.8790(13) y
Hg1 N1 2_676 2.519(4) y

loop_
_geom_hbond_atom_site_label_D
_geom_hbond_atom_site_label_H
_geom_hbond_atom_site_label_A
_geom_hbond_site_symmetry_A
_geom_hbond_distance_DH
_geom_hbond_distance_HA
_geom_hbond_distance_DA
_geom_hbond_angle_DHA
_geom_hbond_publ_flag
O2 H2A O1 2_575 0.82 1.80 2.618(7) 171 yes
C1 H1 Cl1 2_766 0.93 2.79 3.582(6) 144 yes
C6 H6 Cl1 2_676 0.93 2.78 3.454(5) 130 yes

loop_
_geom_torsion_atom_site_label_1
_geom_torsion_atom_site_label_2
_geom_torsion_atom_site_label_3
_geom_torsion_atom_site_label_4
_geom_torsion_site_symmetry_1
_geom_torsion_site_symmetry_4
_geom_torsion
N1 C1 C2 C3 . . -0.2(9)
C1 C2 C3 C4 . . -0.5(9)
C2 C3 C4 C6 . . 0.8(8)
C2 C3 C4 C5 . . -179.1(5)
C3 C4 C5 O1 . . 175.3(6)
C6 C4 C5 O1 . . -4.6(8)
C3 C4 C5 O2 . . -4.6(8)
C6 C4 C5 O2 . . 175.4(6)
C3 C4 C6 N1 . . -0.7(8)
C5 C4 C6 N1 . . 179.3(5)
C4 C6 N1 C1 . . 0.1(8)
C4 C6 N1 Hg1 . . 175.5(4)
C2 C1 N1 C6 . . 0.4(8)
C2 C1 N1 Hg1 . . -174.8(4)
Hg1 Cl1 Hg1 Cl1 1_655 2_676 7E1(10)
Hg1 Cl1 Hg1 N1 1_655 2_676 -94.16(11)
Hg1 Cl1 Hg1 N1 1_655 . 85.84(11)
Hg1 Cl1 Hg1 Cl1 1_655 1_455 180.0
Hg1 Cl1 Hg1 Cl1 1_655 2_776 0.0
C6 N1 Hg1 Cl1 . . -159.3(4)
C1 N1 Hg1 Cl1 . . 15.9(4)
C6 N1 Hg1 Cl1 . 2_676 20.7(4)
C1 N1 Hg1 Cl1 . 2_676 -164.1(4)
C6 N1 Hg1 N1 . 2_676 -1E1(10)
C1 N1 Hg1 N1 . 2_676 17E1(10)
C6 N1 Hg1 Cl1 . 1_455 109.4(4)
C1 N1 Hg1 Cl1 . 1_455 -75.4(4)
C6 N1 Hg1 Cl1 . 2_776 -70.6(4)
C1 N1 Hg1 Cl1 . 2_776 104.6(4)
